data_1557756
loop_
_publ_author_name
'Wang, Chunlai'
'Zhao, Muyuan'
'Rheingold, Arnold L.'
'Sauv\'e, Genevi\`eve'

_publ_section_title
;
 Structure--Property Study of Homoleptic Zinc(II) Complexes of
 Di(arylethynyl) Azadipyrromethene as Nonfullerene Acceptors for Organic
 Photovoltaics: Effect of the Aryl Group
;
_journal_name_full 'The Journal of Physical Chemistry C'
_journal_paper_doi 10.1021/acs.jpcc.0c00401
_journal_year 2020
_chemical_formula_moiety 'C152 H124 N6 Zn'
_chemical_formula_sum 'C152 H124 N6 Zn'
_chemical_formula_weight 2099.93
_space_group_crystal_system monoclinic
_space_group_IT_number 14
_space_group_name_Hall '-P 2ybc'
_space_group_name_H-M_alt 'P 1 21/c 1'
_atom_sites_solution_hydrogens geom
_atom_sites_solution_primary direct
_audit_creation_date 2018-09-20
_audit_creation_method
;
Olex2 1.2
(compiled 2018.05.29 svn.r3508 for OlexSys, GUI svn.r5506)
;
_cell_angle_alpha 90
_cell_angle_beta 92.1600(10)
_cell_angle_gamma 90
_cell_formula_units_Z 4
_cell_length_a 19.5977(3)
_cell_length_b 18.3817(3)
_cell_length_c 34.4782(5)
_cell_measurement_reflns_used 9929
_cell_measurement_temperature 100
_cell_measurement_theta_max 68.23
_cell_measurement_theta_min 2.56
_cell_volume 12411.6(3)
_computing_molecular_graphics 'Olex2 (Dolomanov et al., 2009)'
_computing_publication_material 'Olex2 (Dolomanov et al., 2009)'
_computing_structure_refinement 'XL (Sheldrick, 2008)'
_computing_structure_solution 'ShelXS (Sheldrick, 2008)'
_diffrn_ambient_temperature 100.0
_diffrn_measured_fraction_theta_full 1.000
_diffrn_measured_fraction_theta_max 0.999
_diffrn_measurement_device_type 'Bruker APEX-II CCD'
_diffrn_measurement_method '\f and \w scans'
_diffrn_radiation_type CuK\a
_diffrn_radiation_wavelength 1.54178
_diffrn_reflns_av_R_equivalents 0.0446
_diffrn_reflns_av_unetI/netI 0.0449
_diffrn_reflns_Laue_measured_fraction_full 1.000
_diffrn_reflns_Laue_measured_fraction_max 0.999
_diffrn_reflns_limit_h_max 23
_diffrn_reflns_limit_h_min -23
_diffrn_reflns_limit_k_max 22
_diffrn_reflns_limit_k_min -22
_diffrn_reflns_limit_l_max 40
_diffrn_reflns_limit_l_min -41
_diffrn_reflns_number 79932
_diffrn_reflns_point_group_measured_fraction_full 1.000
_diffrn_reflns_point_group_measured_fraction_max 0.999
_diffrn_reflns_theta_full 67.679
_diffrn_reflns_theta_max 68.294
_diffrn_reflns_theta_min 2.565
_diffrn_standards_number 0
_exptl_absorpt_coefficient_mu 0.679
_exptl_absorpt_correction_T_max 0.323
_exptl_absorpt_correction_T_min 0.298
_exptl_absorpt_correction_type multi-scan
_exptl_absorpt_process_details SADABS
_exptl_crystal_colour blue
_exptl_crystal_colour_primary blue
_exptl_crystal_density_diffrn 1.124
_exptl_crystal_description block
_exptl_crystal_F_000 4432
_exptl_crystal_size_max 0.28
_exptl_crystal_size_mid 0.26
_exptl_crystal_size_min 0.22
_refine_diff_density_max 0.531
_refine_diff_density_min -0.386
_refine_diff_density_rms 0.046
_refine_ls_extinction_method none
_refine_ls_goodness_of_fit_ref 1.037
_refine_ls_hydrogen_treatment constr
_refine_ls_matrix_type full
_refine_ls_number_parameters 1436
_refine_ls_number_reflns 22747
_refine_ls_number_restraints 0
_refine_ls_restrained_S_all 1.037
_refine_ls_R_factor_all 0.0700
_refine_ls_R_factor_gt 0.0479
_refine_ls_shift/su_max 0.001
_refine_ls_shift/su_mean 0.000
_refine_ls_structure_factor_coef Fsqd
_refine_ls_weighting_details 'w=1/[\s^2^(Fo^2^)+(0.0700P)^2^+2.7691P] where P=(Fo^2^+2Fc^2^)/3'
_refine_ls_weighting_scheme calc
_refine_ls_wR_factor_gt 0.1227
_refine_ls_wR_factor_ref 0.1348
_reflns_Friedel_coverage 0.000
_reflns_number_gt 16687
_reflns_number_total 22747
_reflns_threshold_expression 'I > 2\s(I)'
_cod_data_source_file jp0c00401_si_003.cif
_cod_data_source_block sauve08_0m_a_sq
_cod_database_code 1557756
_shelx_shelxl_version_number 2016/6
_shelx_space_group_comment
;
The symmetry employed for this shelxl refinement is uniquely defined
by the following loop, which should always be used as a source of
symmetry information in preference to the above space-group names.
They are only intended as comments.
;
_shelx_estimated_absorpt_t_max 0.865
_shelx_estimated_absorpt_t_min 0.833
_olex2_refinement_description
;
1. Fixed Uiso
 At 1.2 times of:
  All C(H) groups, All C(H,H) groups
 At 1.5 times of:
  All C(H,H,H) groups
2.a Secondary CH2 refined with riding coordinates:
 C151(H15A,H15B), C72(H72A,H72B), C150(H15C,H15D), C147(H14A,H14B), C71(H71A,
 H71B), C149(H14C,H14D), C148(H14E,H14F), C73(H73A,H73B), C15(H15E,H15F),
 C92(H92A,H92B), C94(H94A,H94B), C18(H18A,H18B), C17(H17A,H17B), C93(H93A,H93B),
  C91(H91A,H91B), C95(H95A,H95B), C74(H74A,H74B), C16(H16A,H16B), C75(H75A,
 H75B), C19(H19A,H19B)
2.b Aromatic/amide H refined with riding coordinates:
 C14(H14), C142(H142), C114(H114), C124(H124), C13(H13), C120(H120), C11(H11),
 C121(H121), C100(H100), C70(H70), C123(H123), C67(H67), C143(H143), C69(H69),
 C66(H66), C87(H87), C48(H48), C86(H86), C128(H128), C122(H122), C139(H139),
 C44(H44), C10(H10), C146(H146), C46(H46), C115(H115), C45(H45), C36(H36),
 C133(H133), C136(H136), C105(H105), C52(H52), C130(H130), C47(H47), C145(H145),
  C31(H31), C89(H89), C131(H131), C132(H132), C118(H118), C90(H90), C54(H54),
 C103(H103), C108(H108), C102(H102), C111(H111), C25(H25), C32(H32), C104(H104),
  C34(H34), C28(H28), C138(H138), C63(H63), C38(H38), C61(H61), C42(H42),
 C137(H137), C33(H33), C26(H26), C110(H110), C109(H109), C27(H27), C60(H60),
 C116(H116), C117(H117), C55(H55), C62(H62), C57(H57), C39(H39), C40(H40),
 C56(H56), C41(H41)
2.c Idealised Me refined as rotating group:
 C152(H15G,H15H,H15I), C20(H20A,H20B,H20C), C96(H96A,H96B,H96C), C76(H76A,H76B,
 H76C)
;
_platon_squeeze_void_probe_radius 1.20
_olex2_submission_special_instructions 'No special instructions were received'

loop_
_space_group_symop_operation_xyz
'x, y, z'
'-x, y+1/2, -z+1/2'
'-x, -y, -z'
'x, -y-1/2, z-1/2'

loop_
_atom_site_label
_atom_site_type_symbol
_atom_site_fract_x
_atom_site_fract_y
_atom_site_fract_z
_atom_site_U_iso_or_equiv
_atom_site_adp_type
_atom_site_occupancy
_atom_site_site_symmetry_order
_atom_site_calc_flag
_atom_site_refinement_flags_posn
_atom_site_refinement_flags_adp
_atom_site_refinement_flags_occupancy
_atom_site_disorder_assembly
_atom_site_disorder_group
N6 N 0.72077(9) 0.59333(9) 0.41399(5) 0.0271(4) Uani 1 1 d . . . . .
N4 N 0.80713(9) 0.62111(10) 0.34883(5) 0.0280(4) Uani 1 1 d . . . . .
N5 N 0.75413(9) 0.71167(10) 0.38906(5) 0.0273(4) Uani 1 1 d . . . . .
N3 N 0.81278(9) 0.44921(9) 0.39870(5) 0.0284(4) Uani 1 1 d . . . . .
N1 N 0.72240(9) 0.47903(9) 0.33067(5) 0.0269(4) Uani 1 1 d . . . . .
N2 N 0.76829(9) 0.36083(10) 0.35144(5) 0.0300(4) Uani 1 1 d . . . . .
C81 C 0.72832(10) 0.66909(12) 0.41552(6) 0.0266(4) Uani 1 1 d . . . . .
C4 C 0.73581(11) 0.40495(12) 0.32638(6) 0.0283(4) Uani 1 1 d . . . . .
C77 C 0.83288(11) 0.62242(12) 0.31343(6) 0.0305(5) Uani 1 1 d . . . . .
C43 C 0.81718(11) 0.24778(12) 0.41022(6) 0.0320(5) Uani 1 1 d . . . . .
C8 C 0.84053(11) 0.44273(12) 0.43482(6) 0.0298(5) Uani 1 1 d . . . . .
C80 C 0.78515(10) 0.69137(12) 0.35714(6) 0.0275(4) Uani 1 1 d . . . . .
C3 C 0.70917(11) 0.38075(12) 0.28924(6) 0.0297(5) Uani 1 1 d . . . . .
C6 C 0.82240(11) 0.32696(12) 0.41349(6) 0.0310(5) Uani 1 1 d . . . . .
C14 C 0.64323(10) 0.61536(12) 0.32551(6) 0.0298(5) Uani 1 1 d . . . . .
H14 H 0.644993 0.592621 0.350274 0.036 Uiso 1 1 calc R . . . .
C83 C 0.67459(10) 0.63489(12) 0.46953(6) 0.0282(4) Uani 1 1 d . . . . .
C82 C 0.69941(10) 0.69596(12) 0.45071(6) 0.0267(4) Uani 1 1 d . . . . .
C2 C 0.68082(11) 0.44187(12) 0.27125(6) 0.0305(5) Uani 1 1 d . . . . .
C1 C 0.68940(10) 0.50156(12) 0.29800(6) 0.0279(4) Uani 1 1 d . . . . .
C125 C 0.63956(11) 0.63235(12) 0.50497(6) 0.0302(5) Uani 1 1 d . . . . .
C142 C 0.67799(11) 0.46842(13) 0.49171(6) 0.0334(5) Uani 1 1 d . . . . .
H142 H 0.688218 0.500367 0.512790 0.040 Uiso 1 1 calc R . . . .
C5 C 0.80009(11) 0.37927(12) 0.38479(6) 0.0297(5) Uani 1 1 d . . . . .
C84 C 0.68925(11) 0.57252(12) 0.44594(6) 0.0296(5) Uani 1 1 d . . . . .
C99 C 0.90058(11) 0.74854(13) 0.19256(6) 0.0336(5) Uani 1 1 d . . . . .
C7 C 0.84612(11) 0.36770(13) 0.44529(6) 0.0317(5) Uani 1 1 d . . . . .
C114 C 0.73326(12) 0.84956(12) 0.34364(6) 0.0337(5) Uani 1 1 d . . . . .
H114 H 0.706218 0.820502 0.359885 0.040 Uiso 1 1 calc R . . . .
C127 C 0.57249(11) 0.62740(12) 0.56956(6) 0.0315(5) Uani 1 1 d . . . . .
C124 C 0.74914(11) 0.82148(12) 0.45306(6) 0.0311(5) Uani 1 1 d . . . . .
H124 H 0.783222 0.806364 0.435915 0.037 Uiso 1 1 calc R . . . .
C119 C 0.69904(11) 0.77209(12) 0.46377(5) 0.0273(4) Uani 1 1 d . . . . .
C13 C 0.61960(11) 0.68583(12) 0.32229(6) 0.0332(5) Uani 1 1 d . . . . .
H13 H 0.605753 0.710631 0.344849 0.040 Uiso 1 1 calc R . . . .
C120 C 0.64892(11) 0.79694(12) 0.48850(6) 0.0306(5) Uani 1 1 d . . . . .
H120 H 0.613447 0.764960 0.495645 0.037 Uiso 1 1 calc R . . . .
C12 C 0.61563(12) 0.72132(13) 0.28663(6) 0.0343(5) Uani 1 1 d . . . . .
C126 C 0.60892(11) 0.63074(12) 0.53431(6) 0.0312(5) Uani 1 1 d . . . . .
C11 C 0.63809(12) 0.68348(13) 0.25447(7) 0.0377(5) Uani 1 1 d . . . . .
H11 H 0.637525 0.707027 0.229933 0.045 Uiso 1 1 calc R . . . .
C121 C 0.65036(12) 0.86748(13) 0.50268(6) 0.0341(5) Uani 1 1 d . . . . .
H121 H 0.616280 0.883178 0.519682 0.041 Uiso 1 1 calc R . . . .
C85 C 0.86000(11) 0.55641(12) 0.29612(6) 0.0310(5) Uani 1 1 d . . . . .
C100 C 0.90039(12) 0.81938(13) 0.18122(6) 0.0364(5) Uani 1 1 d . . . . .
H100 H 0.879535 0.854868 0.196927 0.044 Uiso 1 1 calc R . . . .
C112 C 0.93099(11) 0.69306(13) 0.16860(6) 0.0347(5) Uani 1 1 d . . . . .
C70 C 0.87977(11) 0.57111(13) 0.43979(6) 0.0336(5) Uani 1 1 d . . . . .
H70 H 0.892761 0.569559 0.413532 0.040 Uiso 1 1 calc R . . . .
C123 C 0.74991(12) 0.89205(13) 0.46701(6) 0.0344(5) Uani 1 1 d . . . . .
H123 H 0.784197 0.924920 0.459220 0.041 Uiso 1 1 calc R . . . .
C78 C 0.82871(11) 0.69435(12) 0.29758(6) 0.0308(5) Uani 1 1 d . . . . .
C144 C 0.65178(12) 0.34672(13) 0.46887(7) 0.0373(5) Uani 1 1 d . . . . .
C67 C 0.84794(12) 0.57592(13) 0.51704(6) 0.0348(5) Uani 1 1 d . . . . .
H67 H 0.838065 0.576874 0.543805 0.042 Uiso 1 1 calc R . . . .
C64 C 0.96319(12) 0.28987(13) 0.57213(6) 0.0353(5) Uani 1 1 d . . . . .
C51 C 0.95060(11) 0.26635(13) 0.53267(6) 0.0321(5) Uani 1 1 d . . . . .
C113 C 0.78559(12) 0.81702(12) 0.32310(6) 0.0323(5) Uani 1 1 d . . . . .
C79 C 0.79957(11) 0.73870(12) 0.32548(6) 0.0296(5) Uani 1 1 d . . . . .
C143 C 0.66718(12) 0.39520(13) 0.49884(7) 0.0366(5) Uani 1 1 d . . . . .
H143 H 0.670362 0.377791 0.524786 0.044 Uiso 1 1 calc R . . . .
C140 C 0.53776(11) 0.56071(13) 0.57926(6) 0.0330(5) Uani 1 1 d . . . . .
C68 C 0.86540(11) 0.64051(13) 0.49875(6) 0.0335(5) Uani 1 1 d . . . . .
C65 C 0.85786(11) 0.50757(12) 0.45766(6) 0.0307(5) Uani 1 1 d . . . . .
C9 C 0.66471(10) 0.57639(12) 0.29325(6) 0.0281(4) Uani 1 1 d . . . . .
C49 C 0.87952(11) 0.33887(12) 0.47950(6) 0.0321(5) Uani 1 1 d . . . . .
C101 C 0.93107(12) 0.84160(13) 0.14600(6) 0.0359(5) Uani 1 1 d . . . . .
C50 C 0.91068(11) 0.30870(12) 0.50531(6) 0.0314(5) Uani 1 1 d . . . . .
C69 C 0.88281(11) 0.63629(13) 0.45980(6) 0.0339(5) Uani 1 1 d . . . . .
H69 H 0.896978 0.679031 0.446873 0.041 Uiso 1 1 calc R . . . .
C106 C 0.96470(11) 0.78993(14) 0.12325(6) 0.0339(5) Uani 1 1 d . . . . .
C98 C 0.87197(12) 0.72800(13) 0.22885(6) 0.0345(5) Uani 1 1 d . . . . .
C134 C 0.50290(11) 0.61889(13) 0.64028(6) 0.0335(5) Uani 1 1 d . . . . .
C66 C 0.84458(11) 0.51025(13) 0.49723(6) 0.0335(5) Uani 1 1 d . . . . .
H66 H 0.833229 0.466952 0.510578 0.040 Uiso 1 1 calc R . . . .
C87 C 0.86535(12) 0.47202(13) 0.24267(6) 0.0366(5) Uani 1 1 d . . . . .
H87 H 0.852517 0.459586 0.216667 0.044 Uiso 1 1 calc R . . . .
C21 C 0.64169(12) 0.44421(13) 0.23579(6) 0.0341(5) Uani 1 1 d . . . . .
C48 C 0.82624(12) 0.21234(13) 0.37479(7) 0.0360(5) Uani 1 1 d . . . . .
H48 H 0.837510 0.239675 0.352545 0.043 Uiso 1 1 calc R . . . .
C24 C 0.53885(13) 0.39046(13) 0.15163(6) 0.0366(5) Uani 1 1 d . . . . .
C23 C 0.55626(12) 0.45356(13) 0.17512(6) 0.0370(5) Uani 1 1 d . . . . .
C129 C 0.53631(11) 0.68389(13) 0.62958(6) 0.0327(5) Uani 1 1 d . . . . .
C86 C 0.84238(11) 0.53653(12) 0.25782(6) 0.0328(5) Uani 1 1 d . . . . .
H86 H 0.814338 0.567808 0.242143 0.039 Uiso 1 1 calc R . . . .
C35 C 0.46997(12) 0.52542(14) 0.13958(7) 0.0385(5) Uani 1 1 d . . . . .
C128 C 0.57122(11) 0.68569(13) 0.59408(6) 0.0332(5) Uani 1 1 d . . . . .
H128 H 0.594407 0.728941 0.587232 0.040 Uiso 1 1 calc R . . . .
C122 C 0.70102(12) 0.91511(13) 0.49227(6) 0.0349(5) Uani 1 1 d . . . . .
H122 H 0.702319 0.963224 0.502338 0.042 Uiso 1 1 calc R . . . .
C139 C 0.53569(12) 0.50086(13) 0.55377(7) 0.0382(5) Uani 1 1 d . . . . .
H139 H 0.556285 0.504868 0.529352 0.046 Uiso 1 1 calc R . . . .
C59 C 1.00527(12) 0.24498(15) 0.59750(7) 0.0414(6) Uani 1 1 d . . . . .
C44 C 0.80229(12) 0.20592(13) 0.44270(7) 0.0374(5) Uani 1 1 d . . . . .
H44 H 0.797403 0.228915 0.467120 0.045 Uiso 1 1 calc R . . . .
C135 C 0.50544(11) 0.55546(13) 0.61522(6) 0.0331(5) Uani 1 1 d . . . . .
C10 C 0.66137(11) 0.61189(13) 0.25743(6) 0.0340(5) Uani 1 1 d . . . . .
H10 H 0.675078 0.587060 0.234845 0.041 Uiso 1 1 calc R . . . .
C29 C 0.48727(13) 0.39650(14) 0.12191(6) 0.0376(5) Uani 1 1 d . . . . .
C88 C 0.90670(13) 0.42474(14) 0.26436(7) 0.0398(5) Uani 1 1 d . . . . .
C30 C 0.45287(12) 0.46547(14) 0.11546(6) 0.0361(5) Uani 1 1 d . . . . .
C58 C 1.03202(12) 0.17779(14) 0.58317(8) 0.0426(6) Uani 1 1 d . . . . .
C107 C 0.96426(11) 0.71420(14) 0.13453(6) 0.0351(5) Uani 1 1 d . . . . .
C151 C 0.57179(13) 0.05535(13) 0.53374(7) 0.0402(5) Uani 1 1 d . . . . .
H15A H 0.574942 0.025770 0.509874 0.048 Uiso 1 1 calc R . . . .
H15B H 0.523125 0.057467 0.540385 0.048 Uiso 1 1 calc R . . . .
C97 C 0.85161(11) 0.71280(12) 0.26011(6) 0.0326(5) Uani 1 1 d . . . . .
C146 C 0.65846(11) 0.44717(12) 0.42376(6) 0.0331(5) Uani 1 1 d . . . . .
H146 H 0.655406 0.464316 0.397765 0.040 Uiso 1 1 calc R . . . .
C46 C 0.80163(13) 0.09724(14) 0.40438(8) 0.0442(6) Uani 1 1 d . . . . .
H46 H 0.794720 0.046228 0.402195 0.053 Uiso 1 1 calc R . . . .
C72 C 0.81745(12) 0.71981(13) 0.55253(6) 0.0377(5) Uani 1 1 d . . . . .
H72A H 0.771477 0.701915 0.544361 0.045 Uiso 1 1 calc R . . . .
H72B H 0.834981 0.688576 0.574071 0.045 Uiso 1 1 calc R . . . .
C115 C 0.72045(14) 0.92338(13) 0.34057(7) 0.0425(6) Uani 1 1 d . . . . .
H115 H 0.684929 0.944438 0.354852 0.051 Uiso 1 1 calc R . . . .
C150 C 0.59663(12) 0.13195(13) 0.52557(7) 0.0398(5) Uani 1 1 d . . . . .
H15C H 0.642991 0.129240 0.515214 0.048 Uiso 1 1 calc R . . . .
H15D H 0.599910 0.159458 0.550259 0.048 Uiso 1 1 calc R . . . .
C141 C 0.67404(11) 0.49587(12) 0.45383(6) 0.0303(5) Uani 1 1 d . . . . .
C45 C 0.79463(13) 0.13134(14) 0.43957(8) 0.0433(6) Uani 1 1 d . . . . .
H45 H 0.784481 0.103471 0.461831 0.052 Uiso 1 1 calc R . . . .
C36 C 0.52313(13) 0.51785(13) 0.16886(6) 0.0383(5) Uani 1 1 d . . . . .
H36 H 0.535678 0.558781 0.184366 0.046 Uiso 1 1 calc R . . . .
C133 C 0.46667(12) 0.61933(14) 0.67506(7) 0.0379(5) Uani 1 1 d . . . . .
H133 H 0.443200 0.576749 0.682689 0.046 Uiso 1 1 calc R . . . .
C147 C 0.63868(13) 0.26737(13) 0.47697(8) 0.0410(6) Uani 1 1 d . . . . .
H14A H 0.673357 0.249593 0.496336 0.049 Uiso 1 1 calc R . . . .
H14B H 0.643825 0.239184 0.452791 0.049 Uiso 1 1 calc R . . . .
C71 C 0.86478(12) 0.71344(13) 0.51849(6) 0.0369(5) Uani 1 1 d . . . . .
H71A H 0.851270 0.750714 0.498943 0.044 Uiso 1 1 calc R . . . .
H71B H 0.911870 0.724879 0.527970 0.044 Uiso 1 1 calc R . . . .
C37 C 0.71276(11) 0.30616(13) 0.27438(7) 0.0373(5) Uani 1 1 d . . . . .
C136 C 0.47616(12) 0.48842(14) 0.62485(7) 0.0400(6) Uani 1 1 d . . . . .
H136 H 0.456296 0.482988 0.649399 0.048 Uiso 1 1 calc R . . . .
C105 C 0.99640(12) 0.81511(15) 0.08941(6) 0.0400(6) Uani 1 1 d . . . . .
H105 H 1.021223 0.781843 0.074264 0.048 Uiso 1 1 calc R . . . .
C52 C 0.97750(12) 0.20181(13) 0.52027(7) 0.0391(5) Uani 1 1 d . . . . .
H52 H 0.968478 0.187060 0.494172 0.047 Uiso 1 1 calc R . . . .
C130 C 0.53451(12) 0.74557(14) 0.65366(7) 0.0390(5) Uani 1 1 d . . . . .
H130 H 0.557564 0.788736 0.646527 0.047 Uiso 1 1 calc R . . . .
C53 C 1.01809(12) 0.15651(14) 0.54489(8) 0.0427(6) Uani 1 1 d . . . . .
C149 C 0.55017(12) 0.17301(13) 0.49682(8) 0.0410(6) Uani 1 1 d . . . . .
H14C H 0.502590 0.168955 0.505251 0.049 Uiso 1 1 calc R . . . .
H14D H 0.552325 0.149178 0.471147 0.049 Uiso 1 1 calc R . . . .
C47 C 0.81878(12) 0.13747(13) 0.37213(7) 0.0412(6) Uani 1 1 d . . . . .
H47 H 0.825447 0.113626 0.348126 0.049 Uiso 1 1 calc R . . . .
C145 C 0.64735(12) 0.37392(13) 0.43127(7) 0.0371(5) Uani 1 1 d . . . . .
H145 H 0.636522 0.341871 0.410318 0.044 Uiso 1 1 calc R . . . .
C31 C 0.40161(13) 0.47574(15) 0.08583(7) 0.0434(6) Uani 1 1 d . . . . .
H31 H 0.390240 0.436793 0.068659 0.052 Uiso 1 1 calc R . . . .
C148 C 0.56750(12) 0.25376(14) 0.49219(8) 0.0440(6) Uani 1 1 d . . . . .
H14E H 0.533186 0.276272 0.474118 0.053 Uiso 1 1 calc R . . . .
H14F H 0.564151 0.278074 0.517671 0.053 Uiso 1 1 calc R . . . .
C89 C 0.92415(13) 0.44468(14) 0.30279(7) 0.0411(6) Uani 1 1 d . . . . .
H89 H 0.952082 0.413203 0.318421 0.049 Uiso 1 1 calc R . . . .
C73 C 0.81173(12) 0.79798(13) 0.56699(6) 0.0383(5) Uani 1 1 d . . . . .
H73A H 0.858142 0.816982 0.573185 0.046 Uiso 1 1 calc R . . . .
H73B H 0.791151 0.828372 0.545929 0.046 Uiso 1 1 calc R . . . .
C131 C 0.49934(12) 0.74367(15) 0.68768(7) 0.0408(6) Uani 1 1 d . . . . .
H131 H 0.498575 0.785244 0.704028 0.049 Uiso 1 1 calc R . . . .
C132 C 0.46500(12) 0.68042(14) 0.69786(7) 0.0404(6) Uani 1 1 d . . . . .
H132 H 0.440068 0.679626 0.720961 0.049 Uiso 1 1 calc R . . . .
C118 C 0.82456(14) 0.86163(14) 0.29986(7) 0.0444(6) Uani 1 1 d . . . . .
H118 H 0.860705 0.841014 0.285905 0.053 Uiso 1 1 calc R . . . .
C22 C 0.60556(12) 0.44789(13) 0.20698(7) 0.0375(5) Uani 1 1 d . . . . .
C90 C 0.90155(12) 0.50888(13) 0.31821(6) 0.0365(5) Uani 1 1 d . . . . .
H90 H 0.914319 0.521185 0.344240 0.044 Uiso 1 1 calc R . . . .
C15 C 0.58434(13) 0.79646(13) 0.28461(7) 0.0404(5) Uani 1 1 d . . . . .
H15E H 0.587174 0.817340 0.311090 0.049 Uiso 1 1 calc R . . . .
H15F H 0.535265 0.790749 0.277380 0.049 Uiso 1 1 calc R . . . .
C92 C 0.91160(13) 0.28687(13) 0.27116(7) 0.0419(6) Uani 1 1 d . . . . .
H92A H 0.934559 0.289049 0.297209 0.050 Uiso 1 1 calc R . . . .
H92B H 0.861696 0.287482 0.274663 0.050 Uiso 1 1 calc R . . . .
C54 C 1.04356(13) 0.08866(15) 0.53106(8) 0.0469(6) Uani 1 1 d . . . . .
H54 H 1.034547 0.074522 0.504868 0.056 Uiso 1 1 calc R . . . .
C103 C 0.95764(13) 0.93697(15) 0.10026(7) 0.0439(6) Uani 1 1 d . . . . .
H103 H 0.954866 0.986297 0.092134 0.053 Uiso 1 1 calc R . . . .
C94 C 0.91341(13) 0.14887(14) 0.27506(8) 0.0452(6) Uani 1 1 d . . . . .
H94A H 0.863283 0.146477 0.277472 0.054 Uiso 1 1 calc R . . . .
H94B H 0.934301 0.153739 0.301524 0.054 Uiso 1 1 calc R . . . .
C108 C 0.99412(12) 0.65867(15) 0.11238(7) 0.0420(6) Uani 1 1 d . . . . .
H108 H 1.017679 0.671521 0.089794 0.050 Uiso 1 1 calc R . . . .
C18 C 0.59387(13) 0.98395(14) 0.23269(7) 0.0425(6) Uani 1 1 d . . . . .
H18A H 0.585198 0.964893 0.206101 0.051 Uiso 1 1 calc R . . . .
H18B H 0.642935 0.996459 0.235562 0.051 Uiso 1 1 calc R . . . .
C102 C 0.92775(13) 0.91505(14) 0.13400(7) 0.0416(6) Uani 1 1 d . . . . .
H102 H 0.904781 0.949674 0.149264 0.050 Uiso 1 1 calc R . . . .
C17 C 0.57739(13) 0.92506(13) 0.26193(7) 0.0407(6) Uani 1 1 d . . . . .
H17A H 0.527522 0.916268 0.260314 0.049 Uiso 1 1 calc R . . . .
H17B H 0.588854 0.943904 0.288277 0.049 Uiso 1 1 calc R . . . .
C111 C 0.92777(13) 0.61955(14) 0.17836(7) 0.0413(6) Uani 1 1 d . . . . .
H111 H 0.905174 0.605633 0.201101 0.050 Uiso 1 1 calc R . . . .
C25 C 0.57213(14) 0.32334(14) 0.15797(7) 0.0453(6) Uani 1 1 d . . . . .
H25 H 0.606426 0.319145 0.178063 0.054 Uiso 1 1 calc R . . . .
C93 C 0.93079(13) 0.21635(13) 0.25158(7) 0.0421(6) Uani 1 1 d . . . . .
H93A H 0.980439 0.216640 0.247252 0.050 Uiso 1 1 calc R . . . .
H93B H 0.906641 0.213595 0.225878 0.050 Uiso 1 1 calc R . . . .
C32 C 0.36831(13) 0.54068(16) 0.08156(7) 0.0476(7) Uani 1 1 d . . . . .
H32 H 0.334586 0.546415 0.061271 0.057 Uiso 1 1 calc R . . . .
C91 C 0.93142(14) 0.35379(14) 0.24797(8) 0.0465(6) Uani 1 1 d . . . . .
H91A H 0.981793 0.355561 0.246852 0.056 Uiso 1 1 calc R . . . .
H91B H 0.912632 0.348612 0.221052 0.056 Uiso 1 1 calc R . . . .
C104 C 0.99187(12) 0.88596(16) 0.07828(7) 0.0432(6) Uani 1 1 d . . . . .
H104 H 1.012439 0.900975 0.055089 0.052 Uiso 1 1 calc R . . . .
C34 C 0.43351(14) 0.59106(15) 0.13493(7) 0.0453(6) Uani 1 1 d . . . . .
H34 H 0.444001 0.630780 0.151745 0.054 Uiso 1 1 calc R . . . .
C95 C 0.93795(15) 0.07739(15) 0.25717(8) 0.0517(7) Uani 1 1 d . . . . .
H95A H 0.985936 0.083233 0.249713 0.062 Uiso 1 1 calc R . . . .
H95B H 0.936703 0.038408 0.276946 0.062 Uiso 1 1 calc R . . . .
C28 C 0.47161(15) 0.33431(14) 0.09939(7) 0.0460(6) Uani 1 1 d . . . . .
H28 H 0.437042 0.337052 0.079370 0.055 Uiso 1 1 calc R . . . .
C74 C 0.76915(14) 0.80507(15) 0.60261(7) 0.0461(6) Uani 1 1 d . . . . .
H74A H 0.790498 0.775821 0.623909 0.055 Uiso 1 1 calc R . . . .
H74B H 0.723169 0.784730 0.596655 0.055 Uiso 1 1 calc R . . . .
C138 C 0.50451(13) 0.43676(14) 0.56345(8) 0.0447(6) Uani 1 1 d . . . . .
H138 H 0.502702 0.397169 0.545728 0.054 Uiso 1 1 calc R . . . .
C16 C 0.61375(13) 0.85190(13) 0.25728(7) 0.0398(5) Uani 1 1 d . . . . .
H16A H 0.607639 0.834750 0.230149 0.048 Uiso 1 1 calc R . . . .
H16B H 0.663261 0.857803 0.263204 0.048 Uiso 1 1 calc R . . . .
C63 C 0.93569(14) 0.35343(15) 0.58582(7) 0.0467(6) Uani 1 1 d . . . . .
H63 H 0.907682 0.382546 0.568941 0.056 Uiso 1 1 calc R . . . .
C38 C 0.70082(13) 0.24676(13) 0.29834(8) 0.0454(6) Uani 1 1 d . . . . .
H38 H 0.689612 0.254672 0.324577 0.054 Uiso 1 1 calc R . . . .
C61 C 0.99010(15) 0.33373(16) 0.64797(7) 0.0507(7) Uani 1 1 d . . . . .
H61 H 0.999617 0.349625 0.673831 0.061 Uiso 1 1 calc R . . . .
C42 C 0.72892(13) 0.29386(16) 0.23588(8) 0.0492(7) Uani 1 1 d . . . . .
H42 H 0.736282 0.333749 0.219028 0.059 Uiso 1 1 calc R . . . .
C137 C 0.47552(13) 0.43059(14) 0.59970(8) 0.0447(6) Uani 1 1 d . . . . .
H137 H 0.455191 0.385957 0.606992 0.054 Uiso 1 1 calc R . . . .
C33 C 0.38307(14) 0.59860(16) 0.10650(8) 0.0497(7) Uani 1 1 d . . . . .
H33 H 0.358441 0.642951 0.103868 0.060 Uiso 1 1 calc R . . . .
C26 C 0.55555(17) 0.26405(15) 0.13545(8) 0.0541(7) Uani 1 1 d . . . . .
H26 H 0.578234 0.219014 0.140008 0.065 Uiso 1 1 calc R . . . .
C110 C 0.95649(14) 0.56661(16) 0.15590(8) 0.0488(6) Uani 1 1 d . . . . .
H110 H 0.953557 0.516795 0.162977 0.059 Uiso 1 1 calc R . . . .
C75 C 0.76174(16) 0.88310(15) 0.61634(8) 0.0527(7) Uani 1 1 d . . . . .
H75A H 0.807767 0.904390 0.620831 0.063 Uiso 1 1 calc R . . . .
H75B H 0.737915 0.911714 0.595620 0.063 Uiso 1 1 calc R . . . .
C152 C 0.61234(16) 0.01795(15) 0.56670(7) 0.0520(7) Uani 1 1 d . . . . .
H15G H 0.660062 0.012772 0.559620 0.078 Uiso 1 1 calc GR . . . .
H15H H 0.592890 -0.030257 0.571312 0.078 Uiso 1 1 calc GR . . . .
H15I H 0.610128 0.047311 0.590345 0.078 Uiso 1 1 calc GR . . . .
C109 C 0.98997(14) 0.58714(16) 0.12259(8) 0.0496(6) Uani 1 1 d . . . . .
H109 H 1.010004 0.551045 0.106918 0.059 Uiso 1 1 calc R . . . .
C27 C 0.50547(17) 0.26980(15) 0.10590(7) 0.0534(7) Uani 1 1 d . . . . .
H27 H 0.494628 0.228751 0.090105 0.064 Uiso 1 1 calc R . . . .
C60 C 1.01794(14) 0.27068(16) 0.63581(7) 0.0492(7) Uani 1 1 d . . . . .
H60 H 1.046436 0.243261 0.653259 0.059 Uiso 1 1 calc R . . . .
C20 C 0.56046(15) 1.11090(16) 0.20744(9) 0.0561(7) Uani 1 1 d . . . . .
H20A H 0.551097 1.090162 0.181602 0.084 Uiso 1 1 calc GR . . . .
H20B H 0.607439 1.129193 0.209215 0.084 Uiso 1 1 calc GR . . . .
H20C H 0.528681 1.150989 0.211791 0.084 Uiso 1 1 calc GR . . . .
C116 C 0.75862(16) 0.96668(14) 0.31705(8) 0.0522(7) Uani 1 1 d . . . . .
H116 H 0.749078 1.017190 0.314664 0.063 Uiso 1 1 calc R . . . .
C117 C 0.81148(17) 0.93545(15) 0.29677(8) 0.0557(7) Uani 1 1 d . . . . .
H117 H 0.838607 0.964956 0.280786 0.067 Uiso 1 1 calc R . . . .
C19 C 0.55138(15) 1.05251(14) 0.23802(8) 0.0487(6) Uani 1 1 d . . . . .
H19A H 0.502573 1.038611 0.237913 0.058 Uiso 1 1 calc R . . . .
H19B H 0.563406 1.073513 0.263824 0.058 Uiso 1 1 calc R . . . .
C55 C 1.08078(15) 0.04432(16) 0.55552(10) 0.0586(8) Uani 1 1 d . . . . .
H55 H 1.096843 -0.001155 0.546469 0.070 Uiso 1 1 calc R . . . .
C62 C 0.94823(17) 0.37553(16) 0.62379(8) 0.0557(7) Uani 1 1 d . . . . .
H62 H 0.928283 0.418948 0.633111 0.067 Uiso 1 1 calc R . . . .
C57 C 1.07221(14) 0.13092(16) 0.60732(9) 0.0537(7) Uani 1 1 d . . . . .
H57 H 1.083314 0.145054 0.633296 0.064 Uiso 1 1 calc R . . . .
C39 C 0.70510(16) 0.17651(16) 0.28437(11) 0.0650(9) Uani 1 1 d . . . . .
H39 H 0.696096 0.136420 0.300794 0.078 Uiso 1 1 calc R . . . .
C96 C 0.89493(19) 0.05458(17) 0.22182(8) 0.0648(9) Uani 1 1 d . . . . .
H96A H 0.897222 0.092199 0.201770 0.097 Uiso 1 1 calc GR . . . .
H96B H 0.847428 0.048197 0.229061 0.097 Uiso 1 1 calc GR . . . .
H96C H 0.912322 0.008578 0.211753 0.097 Uiso 1 1 calc GR . . . .
C40 C 0.72250(17) 0.16480(17) 0.24648(12) 0.0752(11) Uani 1 1 d . . . . .
H40 H 0.726449 0.116512 0.237010 0.090 Uiso 1 1 calc R . . . .
C56 C 1.09536(15) 0.06570(17) 0.59395(10) 0.0609(8) Uani 1 1 d . . . . .
H56 H 1.121481 0.034710 0.610821 0.073 Uiso 1 1 calc R . . . .
C41 C 0.73421(17) 0.22292(19) 0.22226(10) 0.0704(10) Uani 1 1 d . . . . .
H41 H 0.745942 0.214430 0.196164 0.084 Uiso 1 1 calc R . . . .
C76 C 0.7225(2) 0.8896(2) 0.65334(10) 0.0795(11) Uani 1 1 d . . . . .
H76A H 0.676464 0.869774 0.648946 0.119 Uiso 1 1 calc GR . . . .
H76B H 0.719472 0.940918 0.660777 0.119 Uiso 1 1 calc GR . . . .
H76C H 0.746341 0.862293 0.674174 0.119 Uiso 1 1 calc GR . . . .
Zn1 Zn 0.76814(2) 0.53483(2) 0.37433(2) 0.02738(8) Uani 1 1 d . . . . .

loop_
_atom_site_aniso_label
_atom_site_aniso_U_11
_atom_site_aniso_U_22
_atom_site_aniso_U_33
_atom_site_aniso_U_23
_atom_site_aniso_U_13
_atom_site_aniso_U_12
N6 0.0313(9) 0.0264(9) 0.0235(8) 0.0009(7) 0.0018(7) 0.0000(7)
N4 0.0298(9) 0.0283(9) 0.0259(8) 0.0014(7) 0.0007(7) -0.0012(7)
N5 0.0285(9) 0.0285(9) 0.0250(8) 0.0012(7) 0.0000(7) -0.0005(7)
N3 0.0310(9) 0.0278(9) 0.0260(8) 0.0024(7) -0.0024(7) 0.0021(7)
N1 0.0311(9) 0.0256(9) 0.0237(8) 0.0005(7) -0.0015(7) 0.0010(7)
N2 0.0303(9) 0.0304(10) 0.0292(9) -0.0006(8) -0.0012(7) 0.0039(8)
C81 0.0264(10) 0.0300(11) 0.0232(9) 0.0015(9) 0.0001(8) -0.0006(8)
C4 0.0303(11) 0.0277(11) 0.0269(10) 0.0016(9) -0.0017(8) 0.0017(9)
C77 0.0289(10) 0.0350(12) 0.0275(10) 0.0001(9) 0.0000(8) -0.0003(9)
C43 0.0272(10) 0.0332(12) 0.0351(11) 0.0059(10) -0.0056(9) 0.0029(9)
C8 0.0267(10) 0.0356(12) 0.0268(10) -0.0002(9) -0.0013(8) 0.0042(9)
C80 0.0279(10) 0.0298(11) 0.0249(10) -0.0005(9) 0.0021(8) -0.0016(9)
C3 0.0265(10) 0.0324(12) 0.0302(10) -0.0015(9) -0.0009(8) 0.0029(9)
C6 0.0292(11) 0.0338(12) 0.0299(11) 0.0034(9) 0.0000(9) 0.0037(9)
C14 0.0288(10) 0.0311(11) 0.0292(10) 0.0039(9) -0.0016(8) 0.0008(9)
C83 0.0278(10) 0.0327(11) 0.0242(10) 0.0020(9) -0.0004(8) -0.0014(9)
C82 0.0262(10) 0.0295(11) 0.0240(9) 0.0028(9) -0.0027(8) -0.0005(8)
C2 0.0319(11) 0.0333(12) 0.0262(10) -0.0001(9) 0.0008(9) 0.0032(9)
C1 0.0288(10) 0.0299(11) 0.0252(10) 0.0029(9) 0.0021(8) -0.0004(9)
C125 0.0321(11) 0.0265(11) 0.0316(11) 0.0017(9) -0.0017(9) -0.0020(9)
C142 0.0378(12) 0.0320(12) 0.0304(11) 0.0007(10) 0.0034(9) 0.0004(10)
C5 0.0287(10) 0.0330(12) 0.0273(10) 0.0017(9) -0.0006(8) 0.0049(9)
C84 0.0294(10) 0.0315(11) 0.0275(10) 0.0022(9) -0.0025(8) 0.0001(9)
C99 0.0335(11) 0.0412(13) 0.0260(10) 0.0003(10) 0.0013(9) -0.0037(10)
C7 0.0286(11) 0.0395(13) 0.0268(10) 0.0016(9) -0.0004(8) 0.0044(9)
C114 0.0423(12) 0.0313(12) 0.0274(10) 0.0000(9) 0.0021(9) 0.0003(10)
C127 0.0309(11) 0.0362(12) 0.0275(10) 0.0052(9) 0.0034(9) 0.0020(9)
C124 0.0328(11) 0.0342(12) 0.0264(10) 0.0002(9) -0.0002(9) -0.0007(9)
C119 0.0317(11) 0.0304(11) 0.0196(9) 0.0014(8) -0.0027(8) 0.0022(9)
C13 0.0347(11) 0.0316(12) 0.0331(11) -0.0022(10) -0.0019(9) -0.0001(9)
C120 0.0314(11) 0.0332(12) 0.0270(10) 0.0014(9) -0.0013(8) 0.0006(9)
C12 0.0352(12) 0.0325(12) 0.0351(11) 0.0020(10) -0.0025(9) -0.0003(9)
C126 0.0339(11) 0.0305(11) 0.0293(11) 0.0021(9) 0.0038(9) -0.0023(9)
C11 0.0396(12) 0.0397(13) 0.0335(11) 0.0136(10) -0.0020(10) 0.0021(10)
C121 0.0382(12) 0.0358(12) 0.0284(10) -0.0005(10) 0.0009(9) 0.0066(10)
C85 0.0288(10) 0.0322(12) 0.0324(11) 0.0006(9) 0.0052(9) -0.0002(9)
C100 0.0418(13) 0.0417(13) 0.0256(10) -0.0015(10) 0.0028(9) -0.0006(10)
C112 0.0305(11) 0.0451(14) 0.0284(10) -0.0035(10) 0.0015(9) -0.0011(10)
C70 0.0308(11) 0.0419(13) 0.0277(10) 0.0005(10) -0.0038(9) -0.0010(10)
C123 0.0354(12) 0.0341(12) 0.0335(11) 0.0014(10) -0.0028(9) -0.0065(10)
C78 0.0318(11) 0.0335(12) 0.0274(10) 0.0000(9) 0.0030(9) -0.0010(9)
C144 0.0356(12) 0.0315(12) 0.0452(13) 0.0023(11) 0.0072(10) -0.0002(10)
C67 0.0368(12) 0.0411(13) 0.0262(10) -0.0009(10) -0.0033(9) 0.0010(10)
C64 0.0381(12) 0.0405(13) 0.0271(11) 0.0023(10) -0.0019(9) -0.0091(10)
C51 0.0293(11) 0.0358(12) 0.0307(11) 0.0049(10) -0.0044(9) -0.0018(9)
C113 0.0412(12) 0.0299(11) 0.0256(10) 0.0023(9) -0.0008(9) -0.0060(9)
C79 0.0302(11) 0.0327(12) 0.0260(10) 0.0006(9) 0.0012(8) -0.0030(9)
C143 0.0407(12) 0.0357(13) 0.0336(11) 0.0066(10) 0.0064(10) 0.0013(10)
C140 0.0299(11) 0.0361(12) 0.0332(11) 0.0067(10) 0.0037(9) 0.0015(9)
C68 0.0280(11) 0.0406(13) 0.0313(11) -0.0001(10) -0.0068(9) 0.0011(9)
C65 0.0268(10) 0.0363(12) 0.0285(10) 0.0021(9) -0.0052(8) 0.0025(9)
C9 0.0261(10) 0.0292(11) 0.0287(10) 0.0031(9) -0.0025(8) 0.0006(8)
C49 0.0315(11) 0.0355(12) 0.0290(11) 0.0009(10) -0.0010(9) 0.0025(9)
C101 0.0368(12) 0.0431(13) 0.0273(10) 0.0018(10) -0.0044(9) -0.0068(10)
C50 0.0355(11) 0.0326(12) 0.0259(10) -0.0023(9) -0.0008(9) 0.0004(9)
C69 0.0318(11) 0.0378(13) 0.0317(11) 0.0025(10) -0.0034(9) -0.0035(10)
C106 0.0265(10) 0.0508(14) 0.0244(10) -0.0010(10) -0.0016(8) -0.0019(10)
C98 0.0368(12) 0.0348(12) 0.0322(11) -0.0003(10) 0.0045(9) 0.0018(10)
C134 0.0284(11) 0.0427(13) 0.0294(11) 0.0086(10) 0.0020(9) 0.0050(9)
C66 0.0351(12) 0.0360(12) 0.0289(10) 0.0038(10) -0.0058(9) -0.0004(9)
C87 0.0427(13) 0.0375(13) 0.0300(11) -0.0021(10) 0.0040(10) -0.0022(10)
C21 0.0365(12) 0.0352(12) 0.0303(11) -0.0013(10) -0.0024(10) 0.0030(10)
C48 0.0381(12) 0.0315(12) 0.0379(12) 0.0038(10) -0.0041(10) 0.0036(10)
C24 0.0458(13) 0.0371(13) 0.0269(10) 0.0040(10) -0.0002(10) -0.0026(10)
C23 0.0421(13) 0.0413(14) 0.0273(10) 0.0025(10) -0.0050(10) -0.0012(10)
C129 0.0297(11) 0.0384(13) 0.0299(10) 0.0028(10) 0.0010(9) 0.0036(9)
C86 0.0348(11) 0.0314(11) 0.0322(11) 0.0034(10) 0.0024(9) 0.0013(9)
C35 0.0415(13) 0.0423(14) 0.0315(11) 0.0052(10) -0.0025(10) -0.0023(11)
C128 0.0343(11) 0.0353(12) 0.0302(11) 0.0042(10) 0.0038(9) -0.0020(9)
C122 0.0439(13) 0.0294(12) 0.0310(11) -0.0043(9) -0.0044(10) 0.0009(10)
C139 0.0396(13) 0.0367(13) 0.0389(12) 0.0011(11) 0.0081(10) 0.0015(10)
C59 0.0363(12) 0.0543(16) 0.0330(12) 0.0050(11) -0.0054(10) -0.0156(11)
C44 0.0351(12) 0.0385(13) 0.0380(12) 0.0052(10) -0.0062(10) 0.0011(10)
C135 0.0297(11) 0.0361(12) 0.0338(11) 0.0058(10) 0.0034(9) 0.0039(9)
C10 0.0365(12) 0.0377(13) 0.0277(10) 0.0036(10) 0.0007(9) 0.0012(10)
C29 0.0455(13) 0.0409(13) 0.0263(10) 0.0023(10) -0.0014(10) -0.0087(11)
C88 0.0424(13) 0.0386(14) 0.0387(12) -0.0041(11) 0.0060(10) 0.0034(11)
C30 0.0381(12) 0.0448(14) 0.0253(10) 0.0043(10) -0.0017(9) -0.0057(10)
C58 0.0340(12) 0.0426(14) 0.0512(14) 0.0142(12) 0.0027(11) -0.0042(11)
C107 0.0281(11) 0.0495(14) 0.0277(10) -0.0030(10) 0.0001(9) -0.0024(10)
C151 0.0503(14) 0.0322(13) 0.0384(12) -0.0029(10) 0.0067(11) -0.0038(11)
C97 0.0353(12) 0.0310(12) 0.0316(11) 0.0009(10) 0.0033(9) 0.0012(9)
C146 0.0347(11) 0.0344(12) 0.0304(11) 0.0027(9) 0.0021(9) -0.0015(9)
C46 0.0443(14) 0.0311(13) 0.0567(15) 0.0022(12) -0.0055(12) 0.0016(11)
C72 0.0389(12) 0.0408(13) 0.0328(11) -0.0028(10) -0.0053(10) -0.0003(10)
C115 0.0600(16) 0.0318(13) 0.0353(12) -0.0036(10) -0.0024(11) 0.0041(11)
C150 0.0374(12) 0.0355(13) 0.0466(13) -0.0017(11) 0.0043(10) -0.0027(10)
C141 0.0288(11) 0.0331(12) 0.0291(10) 0.0020(9) 0.0024(8) -0.0012(9)
C45 0.0422(13) 0.0389(14) 0.0481(14) 0.0152(12) -0.0065(11) -0.0044(11)
C36 0.0466(13) 0.0370(13) 0.0306(11) -0.0012(10) -0.0066(10) -0.0020(10)
C133 0.0331(12) 0.0457(14) 0.0352(12) 0.0073(11) 0.0045(9) 0.0022(10)
C147 0.0431(13) 0.0319(13) 0.0484(14) 0.0008(11) 0.0064(11) 0.0013(10)
C71 0.0383(12) 0.0387(13) 0.0330(11) -0.0005(10) -0.0059(10) -0.0009(10)
C37 0.0302(11) 0.0368(13) 0.0437(13) -0.0075(11) -0.0120(10) 0.0057(10)
C136 0.0357(12) 0.0414(14) 0.0435(13) 0.0119(11) 0.0100(10) 0.0043(10)
C105 0.0317(12) 0.0582(16) 0.0299(11) 0.0023(11) 0.0008(9) -0.0011(11)
C52 0.0331(12) 0.0390(13) 0.0450(13) 0.0047(11) -0.0004(10) 0.0007(10)
C130 0.0418(13) 0.0413(14) 0.0342(12) 0.0011(11) 0.0035(10) 0.0000(11)
C53 0.0338(12) 0.0408(14) 0.0538(15) 0.0126(12) 0.0041(11) 0.0012(10)
C149 0.0354(12) 0.0355(13) 0.0520(14) 0.0027(11) 0.0027(11) -0.0045(10)
C47 0.0399(13) 0.0362(13) 0.0469(14) -0.0026(11) -0.0053(11) 0.0044(10)
C145 0.0370(12) 0.0346(13) 0.0398(12) -0.0044(10) 0.0037(10) -0.0029(10)
C31 0.0422(13) 0.0602(17) 0.0273(11) 0.0008(11) -0.0041(10) -0.0039(12)
C148 0.0366(13) 0.0379(14) 0.0576(15) 0.0063(12) 0.0027(11) 0.0018(10)
C89 0.0416(13) 0.0428(14) 0.0387(12) 0.0015(11) -0.0022(10) 0.0107(11)
C73 0.0424(13) 0.0398(13) 0.0322(11) -0.0013(10) -0.0064(10) 0.0026(11)
C131 0.0427(13) 0.0489(15) 0.0309(11) -0.0046(11) 0.0016(10) 0.0076(11)
C132 0.0392(13) 0.0539(16) 0.0284(11) 0.0031(11) 0.0050(10) 0.0069(11)
C118 0.0587(16) 0.0368(14) 0.0383(13) -0.0004(11) 0.0104(12) -0.0080(12)
C22 0.0417(13) 0.0389(13) 0.0317(11) -0.0007(10) 0.0001(10) 0.0013(10)
C90 0.0360(12) 0.0424(13) 0.0311(11) -0.0051(10) 0.0005(9) 0.0050(10)
C15 0.0462(14) 0.0351(13) 0.0398(12) 0.0012(11) 0.0003(11) 0.0035(11)
C92 0.0383(13) 0.0414(14) 0.0458(13) -0.0076(11) 0.0003(11) 0.0049(11)
C54 0.0410(13) 0.0439(15) 0.0562(15) 0.0087(13) 0.0087(12) 0.0027(11)
C103 0.0454(14) 0.0497(15) 0.0359(12) 0.0111(12) -0.0047(11) -0.0067(12)
C94 0.0412(13) 0.0464(15) 0.0480(14) -0.0052(12) 0.0010(11) 0.0002(11)
C108 0.0365(12) 0.0597(17) 0.0301(11) -0.0055(11) 0.0047(10) 0.0019(11)
C18 0.0458(14) 0.0411(14) 0.0403(13) 0.0029(11) -0.0027(11) -0.0014(11)
C102 0.0479(14) 0.0464(15) 0.0303(11) 0.0030(11) -0.0004(10) -0.0031(11)
C17 0.0486(14) 0.0354(13) 0.0378(12) -0.0003(11) -0.0002(11) 0.0029(11)
C111 0.0411(13) 0.0435(14) 0.0399(13) -0.0015(11) 0.0068(10) -0.0019(11)
C25 0.0604(16) 0.0417(14) 0.0332(12) 0.0063(11) -0.0041(11) 0.0011(12)
C93 0.0417(13) 0.0409(14) 0.0437(13) -0.0058(11) 0.0038(11) 0.0030(11)
C32 0.0387(13) 0.0707(19) 0.0327(12) 0.0079(13) -0.0076(10) 0.0033(13)
C91 0.0537(15) 0.0409(14) 0.0453(14) -0.0045(12) 0.0065(12) 0.0091(12)
C104 0.0352(12) 0.0654(18) 0.0293(11) 0.0107(12) 0.0028(10) -0.0049(12)
C34 0.0508(15) 0.0445(15) 0.0401(13) 0.0050(12) -0.0062(11) -0.0010(12)
C95 0.0544(16) 0.0430(15) 0.0580(16) -0.0022(13) 0.0050(13) -0.0051(13)
C28 0.0629(17) 0.0448(15) 0.0299(12) 0.0015(11) -0.0031(11) -0.0145(13)
C74 0.0523(15) 0.0474(15) 0.0386(13) -0.0041(12) 0.0006(11) -0.0022(12)
C138 0.0409(13) 0.0409(14) 0.0528(15) -0.0014(12) 0.0096(11) -0.0002(11)
C16 0.0469(14) 0.0365(13) 0.0356(12) 0.0016(10) -0.0027(10) 0.0012(11)
C63 0.0581(16) 0.0432(15) 0.0385(13) 0.0059(12) -0.0029(12) -0.0015(12)
C38 0.0412(13) 0.0318(13) 0.0617(16) -0.0032(12) -0.0179(12) 0.0033(10)
C61 0.0618(17) 0.0533(17) 0.0365(13) -0.0001(12) -0.0036(12) -0.0165(14)
C42 0.0456(14) 0.0527(16) 0.0484(14) -0.0183(13) -0.0124(12) 0.0102(12)
C137 0.0425(13) 0.0332(13) 0.0591(16) 0.0082(12) 0.0124(12) 0.0011(11)
C33 0.0472(15) 0.0560(17) 0.0457(14) 0.0127(13) -0.0029(12) 0.0080(13)
C26 0.087(2) 0.0352(14) 0.0401(14) 0.0074(12) 0.0040(14) 0.0009(14)
C110 0.0496(15) 0.0448(15) 0.0522(15) -0.0061(13) 0.0047(12) 0.0004(12)
C75 0.0661(18) 0.0469(16) 0.0450(14) -0.0055(13) 0.0012(13) 0.0051(13)
C152 0.0732(19) 0.0426(15) 0.0405(13) -0.0007(12) 0.0064(13) 0.0096(13)
C109 0.0487(15) 0.0520(16) 0.0483(15) -0.0126(13) 0.0050(12) 0.0072(13)
C27 0.085(2) 0.0392(15) 0.0365(13) -0.0009(12) 0.0022(13) -0.0146(14)
C60 0.0507(15) 0.0601(18) 0.0359(13) 0.0101(13) -0.0106(11) -0.0140(13)
C20 0.0553(17) 0.0478(16) 0.0638(18) 0.0128(14) -0.0140(14) -0.0009(13)
C116 0.086(2) 0.0260(12) 0.0447(14) -0.0009(12) -0.0014(14) -0.0021(13)
C117 0.081(2) 0.0365(14) 0.0503(15) 0.0066(13) 0.0119(15) -0.0174(14)
C19 0.0575(16) 0.0372(14) 0.0513(15) 0.0049(12) 0.0002(13) 0.0036(12)
C55 0.0493(16) 0.0459(16) 0.082(2) 0.0165(16) 0.0160(15) 0.0104(13)
C62 0.083(2) 0.0436(16) 0.0408(14) -0.0025(12) 0.0028(14) -0.0045(15)
C57 0.0411(14) 0.0621(18) 0.0573(16) 0.0215(15) -0.0058(12) 0.0019(13)
C39 0.0584(18) 0.0358(15) 0.098(3) -0.0131(16) -0.0352(18) 0.0064(13)
C96 0.095(2) 0.0512(18) 0.0487(16) -0.0020(14) 0.0109(16) -0.0166(17)
C40 0.065(2) 0.0427(18) 0.114(3) -0.034(2) -0.040(2) 0.0174(15)
C56 0.0450(15) 0.0616(19) 0.076(2) 0.0285(17) 0.0050(15) 0.0134(14)
C41 0.0629(19) 0.073(2) 0.073(2) -0.0441(19) -0.0217(16) 0.0190(17)
C76 0.108(3) 0.069(2) 0.063(2) -0.0211(18) 0.027(2) 0.001(2)
Zn1 0.03199(15) 0.02635(15) 0.02366(13) 0.00123(11) -0.00092(11) 0.00175(11)

loop_
_atom_type_symbol
_atom_type_description
_atom_type_scat_dispersion_real
_atom_type_scat_dispersion_imag
_atom_type_scat_source
C C 0.0181 0.0091 'International Tables Vol C Tables 4.2.6.8 and 6.1.1.4'
H H 0.0000 0.0000 'International Tables Vol C Tables 4.2.6.8 and 6.1.1.4'
N N 0.0311 0.0180 'International Tables Vol C Tables 4.2.6.8 and 6.1.1.4'
Zn Zn -1.5491 0.6778 'International Tables Vol C Tables 4.2.6.8 and 6.1.1.4'

loop_
_geom_angle_atom_site_label_1
_geom_angle_atom_site_label_2
_geom_angle_atom_site_label_3
_geom_angle
_geom_angle_site_symmetry_1
_geom_angle_site_symmetry_3
_geom_angle_publ_flag
C81 N6 Zn1 120.68(14) . . ?
C84 N6 C81 107.71(17) . . ?
C84 N6 Zn1 130.59(15) . . ?
C77 N4 C80 107.49(18) . . ?
C77 N4 Zn1 125.75(15) . . ?
C80 N4 Zn1 121.55(14) . . ?
C81 N5 C80 127.27(19) . . ?
C8 N3 C5 107.34(17) . . ?
C8 N3 Zn1 128.47(15) . . ?
C5 N3 Zn1 121.31(13) . . ?
C4 N1 Zn1 119.87(13) . . ?
C1 N1 C4 107.37(17) . . ?
C1 N1 Zn1 131.26(15) . . ?
C4 N2 C5 127.10(19) . . ?
N6 C81 C82 109.09(17) . . ?
N5 C81 N6 127.37(19) . . ?
N5 C81 C82 123.46(19) . . ?
N1 C4 C3 109.47(17) . . ?
N2 C4 N1 127.85(18) . . ?
N2 C4 C3 122.7(2) . . ?
N4 C77 C85 120.9(2) . . ?
N4 C77 C78 110.29(19) . . ?
C78 C77 C85 128.8(2) . . ?
C48 C43 C6 121.2(2) . . ?
C44 C43 C6 120.1(2) . . ?
C44 C43 C48 118.6(2) . . ?
N3 C8 C7 110.11(19) . . ?
N3 C8 C65 120.28(19) . . ?
C7 C8 C65 129.57(19) . . ?
N4 C80 C79 109.56(18) . . ?
N5 C80 N4 125.72(19) . . ?
N5 C80 C79 124.7(2) . . ?
C4 C3 C37 125.51(19) . . ?
C2 C3 C4 105.88(19) . . ?
C2 C3 C37 128.60(19) . . ?
C5 C6 C43 126.48(19) . . ?
C7 C6 C43 128.0(2) . . ?
C7 C6 C5 105.44(19) . . ?
C13 C14 H14 119.1 . . ?
C13 C14 C9 121.8(2) . . ?
C9 C14 H14 119.1 . . ?
C82 C83 C125 127.9(2) . . ?
C82 C83 C84 107.31(18) . . ?
C125 C83 C84 124.8(2) . . ?
C81 C82 C119 126.08(19) . . ?
C83 C82 C81 105.69(18) . . ?
C83 C82 C119 128.21(19) . . ?
C3 C2 C1 107.18(18) . . ?
C3 C2 C21 127.1(2) . . ?
C21 C2 C1 125.1(2) . . ?
N1 C1 C2 110.09(18) . . ?
N1 C1 C9 121.98(19) . . ?
C2 C1 C9 127.88(18) . . ?
C126 C125 C83 178.6(2) . . ?
C143 C142 H142 119.6 . . ?
C143 C142 C141 120.8(2) . . ?
C141 C142 H142 119.6 . . ?
N3 C5 C6 109.61(18) . . ?
N2 C5 N3 127.22(19) . . ?
N2 C5 C6 123.0(2) . . ?
N6 C84 C83 110.19(19) . . ?
N6 C84 C141 122.00(19) . . ?
C83 C84 C141 127.81(19) . . ?
C100 C99 C112 120.3(2) . . ?
C100 C99 C98 120.3(2) . . ?
C98 C99 C112 119.4(2) . . ?
C8 C7 C49 126.5(2) . . ?
C6 C7 C8 107.45(18) . . ?
C6 C7 C49 125.4(2) . . ?
C113 C114 H114 119.5 . . ?
C115 C114 H114 119.5 . . ?
C115 C114 C113 120.9(2) . . ?
C126 C127 C140 119.0(2) . . ?
C128 C127 C126 120.8(2) . . ?
C128 C127 C140 120.1(2) . . ?
C119 C124 H124 119.5 . . ?
C123 C124 H124 119.5 . . ?
C123 C124 C119 121.1(2) . . ?
C124 C119 C82 121.74(19) . . ?
C124 C119 C120 117.7(2) . . ?
C120 C119 C82 120.5(2) . . ?
C14 C13 H13 119.4 . . ?
C14 C13 C12 121.3(2) . . ?
C12 C13 H13 119.4 . . ?
C119 C120 H120 119.5 . . ?
C121 C120 C119 121.0(2) . . ?
C121 C120 H120 119.5 . . ?
C13 C12 C11 117.4(2) . . ?
C13 C12 C15 118.6(2) . . ?
C11 C12 C15 124.0(2) . . ?
C125 C126 C127 178.9(3) . . ?
C12 C11 H11 119.2 . . ?
C12 C11 C10 121.6(2) . . ?
C10 C11 H11 119.2 . . ?
C120 C121 H121 119.8 . . ?
C122 C121 C120 120.4(2) . . ?
C122 C121 H121 119.8 . . ?
C86 C85 C77 121.4(2) . . ?
C90 C85 C77 120.6(2) . . ?
C90 C85 C86 117.9(2) . . ?
C99 C100 H100 119.4 . . ?
C99 C100 C101 121.3(2) . . ?
C101 C100 H100 119.4 . . ?
C107 C112 C99 119.3(2) . . ?
C111 C112 C99 121.3(2) . . ?
C111 C112 C107 119.4(2) . . ?
C65 C70 H70 119.6 . . ?
C69 C70 H70 119.6 . . ?
C69 C70 C65 120.9(2) . . ?
C124 C123 H123 119.8 . . ?
C124 C123 C122 120.5(2) . . ?
C122 C123 H123 119.8 . . ?
C79 C78 C77 107.12(19) . . ?
C79 C78 C97 129.5(2) . . ?
C97 C78 C77 123.4(2) . . ?
C143 C144 C147 121.1(2) . . ?
C145 C144 C143 117.9(2) . . ?
C145 C144 C147 121.0(2) . . ?
C68 C67 H67 119.1 . . ?
C66 C67 H67 119.1 . . ?
C66 C67 C68 121.8(2) . . ?
C59 C64 C51 118.4(2) . . ?
C63 C64 C51 121.5(2) . . ?
C63 C64 C59 120.0(2) . . ?
C50 C51 C64 121.9(2) . . ?
C52 C51 C64 120.0(2) . . ?
C52 C51 C50 118.1(2) . . ?
C114 C113 C79 121.9(2) . . ?
C118 C113 C114 117.8(2) . . ?
C118 C113 C79 120.3(2) . . ?
C80 C79 C113 126.7(2) . . ?
C78 C79 C80 105.51(19) . . ?
C78 C79 C113 127.8(2) . . ?
C142 C143 C144 121.4(2) . . ?
C142 C143 H143 119.3 . . ?
C144 C143 H143 119.3 . . ?
C139 C140 C127 121.4(2) . . ?
C139 C140 C135 119.3(2) . . ?
C135 C140 C127 119.3(2) . . ?
C67 C68 C69 117.4(2) . . ?
C67 C68 C71 123.3(2) . . ?
C69 C68 C71 119.3(2) . . ?
C70 C65 C8 120.91(19) . . ?
C70 C65 C66 118.2(2) . . ?
C66 C65 C8 120.4(2) . . ?
C14 C9 C1 119.94(19) . . ?
C10 C9 C14 117.3(2) . . ?
C10 C9 C1 122.8(2) . . ?
C50 C49 C7 172.2(2) . . ?
C106 C101 C100 119.9(2) . . ?
C106 C101 C102 119.9(2) . . ?
C102 C101 C100 120.2(2) . . ?
C49 C50 C51 172.9(2) . . ?
C70 C69 C68 121.3(2) . . ?
C70 C69 H69 119.4 . . ?
C68 C69 H69 119.4 . . ?
C101 C106 C107 119.4(2) . . ?
C101 C106 C105 117.7(2) . . ?
C105 C106 C107 122.8(2) . . ?
C97 C98 C99 176.0(2) . . ?
C129 C134 C135 119.7(2) . . ?
C133 C134 C129 117.8(2) . . ?
C133 C134 C135 122.5(2) . . ?
C67 C66 C65 120.2(2) . . ?
C67 C66 H66 119.9 . . ?
C65 C66 H66 119.9 . . ?
C86 C87 H87 119.1 . . ?
C86 C87 C88 121.8(2) . . ?
C88 C87 H87 119.1 . . ?
C22 C21 C2 176.2(3) . . ?
C43 C48 H48 119.9 . . ?
C47 C48 C43 120.2(2) . . ?
C47 C48 H48 119.9 . . ?
C29 C24 C23 119.2(2) . . ?
C25 C24 C23 121.1(2) . . ?
C25 C24 C29 119.6(2) . . ?
C36 C23 C24 120.4(2) . . ?
C36 C23 C22 119.1(2) . . ?
C22 C23 C24 120.4(2) . . ?
C134 C129 C128 119.0(2) . . ?
C130 C129 C134 120.2(2) . . ?
C130 C129 C128 120.8(2) . . ?
C85 C86 H86 119.7 . . ?
C87 C86 C85 120.6(2) . . ?
C87 C86 H86 119.7 . . ?
C30 C35 C36 119.3(2) . . ?
C34 C35 C30 119.5(2) . . ?
C34 C35 C36 121.1(2) . . ?
C127 C128 C129 122.3(2) . . ?
C127 C128 H128 118.9 . . ?
C129 C128 H128 118.9 . . ?
C121 C122 C123 119.4(2) . . ?
C121 C122 H122 120.3 . . ?
C123 C122 H122 120.3 . . ?
C140 C139 H139 119.3 . . ?
C138 C139 C140 121.4(2) . . ?
C138 C139 H139 119.3 . . ?
C58 C59 C64 119.5(2) . . ?
C60 C59 C64 116.9(2) . . ?
C60 C59 C58 123.7(2) . . ?
C43 C44 H44 119.7 . . ?
C45 C44 C43 120.5(2) . . ?
C45 C44 H44 119.7 . . ?
C140 C135 C134 119.5(2) . . ?
C136 C135 C140 117.8(2) . . ?
C136 C135 C134 122.7(2) . . ?
C11 C10 C9 120.6(2) . . ?
C11 C10 H10 119.7 . . ?
C9 C10 H10 119.7 . . ?
C24 C29 C30 119.7(2) . . ?
C28 C29 C24 118.0(2) . . ?
C28 C29 C30 122.3(2) . . ?
C87 C88 C89 117.5(2) . . ?
C87 C88 C91 121.9(2) . . ?
C89 C88 C91 120.6(2) . . ?
C35 C30 C29 119.6(2) . . ?
C35 C30 C31 117.8(2) . . ?
C31 C30 C29 122.7(2) . . ?
C53 C58 C59 120.4(2) . . ?
C53 C58 C57 118.1(3) . . ?
C57 C58 C59 121.5(3) . . ?
C112 C107 C106 119.6(2) . . ?
C108 C107 C112 117.5(2) . . ?
C108 C107 C106 122.9(2) . . ?
H15A C151 H15B 107.8 . . ?
C150 C151 H15A 108.9 . . ?
C150 C151 H15B 108.9 . . ?
C150 C151 C152 113.2(2) . . ?
C152 C151 H15A 108.9 . . ?
C152 C151 H15B 108.9 . . ?
C98 C97 C78 178.9(2) . . ?
C141 C146 H146 119.5 . . ?
C145 C146 H146 119.5 . . ?
C145 C146 C141 121.0(2) . . ?
C45 C46 H46 120.0 . . ?
C45 C46 C47 119.9(2) . . ?
C47 C46 H46 120.0 . . ?
H72A C72 H72B 107.9 . . ?
C71 C72 H72A 109.2 . . ?
C71 C72 H72B 109.2 . . ?
C73 C72 H72A 109.2 . . ?
C73 C72 H72B 109.2 . . ?
C73 C72 C71 112.2(2) . . ?
C114 C115 H115 119.6 . . ?
C116 C115 C114 120.7(3) . . ?
C116 C115 H115 119.6 . . ?
C151 C150 H15C 109.0 . . ?
C151 C150 H15D 109.0 . . ?
C151 C150 C149 113.1(2) . . ?
H15C C150 H15D 107.8 . . ?
C149 C150 H15C 109.0 . . ?
C149 C150 H15D 109.0 . . ?
C142 C141 C84 121.0(2) . . ?
C146 C141 C142 117.7(2) . . ?
C146 C141 C84 121.25(19) . . ?
C44 C45 H45 119.8 . . ?
C46 C45 C44 120.4(2) . . ?
C46 C45 H45 119.8 . . ?
C23 C36 C35 121.8(2) . . ?
C23 C36 H36 119.1 . . ?
C35 C36 H36 119.1 . . ?
C134 C133 H133 119.6 . . ?
C132 C133 C134 120.9(2) . . ?
C132 C133 H133 119.6 . . ?
C144 C147 H14A 109.1 . . ?
C144 C147 H14B 109.1 . . ?
C144 C147 C148 112.7(2) . . ?
H14A C147 H14B 107.8 . . ?
C148 C147 H14A 109.1 . . ?
C148 C147 H14B 109.1 . . ?
C68 C71 C72 115.6(2) . . ?
C68 C71 H71A 108.4 . . ?
C68 C71 H71B 108.4 . . ?
C72 C71 H71A 108.4 . . ?
C72 C71 H71B 108.4 . . ?
H71A C71 H71B 107.4 . . ?
C38 C37 C3 120.9(2) . . ?
C38 C37 C42 119.1(2) . . ?
C42 C37 C3 120.0(2) . . ?
C135 C136 H136 119.2 . . ?
C137 C136 C135 121.6(2) . . ?
C137 C136 H136 119.2 . . ?
C106 C105 H105 119.4 . . ?
C104 C105 C106 121.2(2) . . ?
C104 C105 H105 119.4 . . ?
C51 C52 H52 118.8 . . ?
C51 C52 C53 122.4(2) . . ?
C53 C52 H52 118.8 . . ?
C129 C130 H130 119.8 . . ?
C131 C130 C129 120.3(2) . . ?
C131 C130 H130 119.8 . . ?
C58 C53 C52 119.3(2) . . ?
C58 C53 C54 120.1(2) . . ?
C52 C53 C54 120.6(2) . . ?
C150 C149 H14C 108.6 . . ?
C150 C149 H14D 108.6 . . ?
C150 C149 C148 114.8(2) . . ?
H14C C149 H14D 107.5 . . ?
C148 C149 H14C 108.6 . . ?
C148 C149 H14D 108.6 . . ?
C48 C47 C46 120.3(2) . . ?
C48 C47 H47 119.9 . . ?
C46 C47 H47 119.9 . . ?
C144 C145 C146 121.2(2) . . ?
C144 C145 H145 119.4 . . ?
C146 C145 H145 119.4 . . ?
C30 C31 H31 119.5 . . ?
C32 C31 C30 121.1(2) . . ?
C32 C31 H31 119.5 . . ?
C147 C148 C149 113.7(2) . . ?
C147 C148 H14E 108.8 . . ?
C147 C148 H14F 108.8 . . ?
C149 C148 H14E 108.8 . . ?
C149 C148 H14F 108.8 . . ?
H14E C148 H14F 107.7 . . ?
C88 C89 H89 119.4 . . ?
C90 C89 C88 121.2(2) . . ?
C90 C89 H89 119.4 . . ?
C72 C73 H73A 108.9 . . ?
C72 C73 H73B 108.9 . . ?
H73A C73 H73B 107.7 . . ?
C74 C73 C72 113.3(2) . . ?
C74 C73 H73A 108.9 . . ?
C74 C73 H73B 108.9 . . ?
C130 C131 H131 120.2 . . ?
C130 C131 C132 119.7(2) . . ?
C132 C131 H131 120.2 . . ?
C133 C132 C131 121.0(2) . . ?
C133 C132 H132 119.5 . . ?
C131 C132 H132 119.5 . . ?
C113 C118 H118 119.4 . . ?
C117 C118 C113 121.1(3) . . ?
C117 C118 H118 119.4 . . ?
C21 C22 C23 173.9(3) . . ?
C85 C90 H90 119.5 . . ?
C89 C90 C85 121.0(2) . . ?
C89 C90 H90 119.5 . . ?
C12 C15 H15E 107.7 . . ?
C12 C15 H15F 107.7 . . ?
C12 C15 C16 118.7(2) . . ?
H15E C15 H15F 107.1 . . ?
C16 C15 H15E 107.7 . . ?
C16 C15 H15F 107.7 . . ?
H92A C92 H92B 107.8 . . ?
C93 C92 H92A 109.1 . . ?
C93 C92 H92B 109.1 . . ?
C93 C92 C91 112.6(2) . . ?
C91 C92 H92A 109.1 . . ?
C91 C92 H92B 109.1 . . ?
C53 C54 H54 120.0 . . ?
C55 C54 C53 120.0(3) . . ?
C55 C54 H54 120.0 . . ?
C102 C103 H103 120.3 . . ?
C102 C103 C104 119.3(2) . . ?
C104 C103 H103 120.3 . . ?
H94A C94 H94B 107.7 . . ?
C93 C94 H94A 108.8 . . ?
C93 C94 H94B 108.8 . . ?
C93 C94 C95 113.7(2) . . ?
C95 C94 H94A 108.8 . . ?
C95 C94 H94B 108.8 . . ?
C107 C108 H108 119.1 . . ?
C109 C108 C107 121.7(2) . . ?
C109 C108 H108 119.1 . . ?
H18A C18 H18B 107.9 . . ?
C17 C18 H18A 109.2 . . ?
C17 C18 H18B 109.2 . . ?
C17 C18 C19 112.2(2) . . ?
C19 C18 H18A 109.2 . . ?
C19 C18 H18B 109.2 . . ?
C101 C102 H102 119.7 . . ?
C103 C102 C101 120.6(3) . . ?
C103 C102 H102 119.7 . . ?
C18 C17 H17A 108.2 . . ?
C18 C17 H17B 108.2 . . ?
C18 C17 C16 116.3(2) . . ?
H17A C17 H17B 107.4 . . ?
C16 C17 H17A 108.2 . . ?
C16 C17 H17B 108.2 . . ?
C112 C111 H111 119.1 . . ?
C110 C111 C112 121.7(2) . . ?
C110 C111 H111 119.1 . . ?
C24 C25 H25 119.7 . . ?
C26 C25 C24 120.7(2) . . ?
C26 C25 H25 119.7 . . ?
C92 C93 C94 113.2(2) . . ?
C92 C93 H93A 108.9 . . ?
C92 C93 H93B 108.9 . . ?
C94 C93 H93A 108.9 . . ?
C94 C93 H93B 108.9 . . ?
H93A C93 H93B 107.7 . . ?
C31 C32 H32 119.5 . . ?
C31 C32 C33 121.0(2) . . ?
C33 C32 H32 119.5 . . ?
C88 C91 C92 114.2(2) . . ?
C88 C91 H91A 108.7 . . ?
C88 C91 H91B 108.7 . . ?
C92 C91 H91A 108.7 . . ?
C92 C91 H91B 108.7 . . ?
H91A C91 H91B 107.6 . . ?
C105 C104 C103 121.2(2) . . ?
C105 C104 H104 119.4 . . ?
C103 C104 H104 119.4 . . ?
C35 C34 H34 119.5 . . ?
C33 C34 C35 121.1(3) . . ?
C33 C34 H34 119.5 . . ?
C94 C95 H95A 109.0 . . ?
C94 C95 H95B 109.0 . . ?
H95A C95 H95B 107.8 . . ?
C96 C95 C94 112.7(2) . . ?
C96 C95 H95A 109.0 . . ?
C96 C95 H95B 109.0 . . ?
C29 C28 H28 119.5 . . ?
C27 C28 C29 121.1(2) . . ?
C27 C28 H28 119.5 . . ?
C73 C74 H74A 108.9 . . ?
C73 C74 H74B 108.9 . . ?
C73 C74 C75 113.3(2) . . ?
H74A C74 H74B 107.7 . . ?
C75 C74 H74A 108.9 . . ?
C75 C74 H74B 108.9 . . ?
C139 C138 H138 120.4 . . ?
C139 C138 C137 119.1(2) . . ?
C137 C138 H138 120.4 . . ?
C15 C16 C17 109.6(2) . . ?
C15 C16 H16A 109.8 . . ?
C15 C16 H16B 109.8 . . ?
C17 C16 H16A 109.8 . . ?
C17 C16 H16B 109.8 . . ?
H16A C16 H16B 108.2 . . ?
C64 C63 H63 119.5 . . ?
C64 C63 C62 121.0(3) . . ?
C62 C63 H63 119.5 . . ?
C37 C38 H38 119.6 . . ?
C39 C38 C37 120.8(3) . . ?
C39 C38 H38 119.6 . . ?
C60 C61 H61 119.1 . . ?
C60 C61 C62 121.8(2) . . ?
C62 C61 H61 119.1 . . ?
C37 C42 H42 120.1 . . ?
C41 C42 C37 119.7(3) . . ?
C41 C42 H42 120.1 . . ?
C136 C137 C138 120.6(2) . . ?
C136 C137 H137 119.7 . . ?
C138 C137 H137 119.7 . . ?
C32 C33 H33 120.3 . . ?
C34 C33 C32 119.4(3) . . ?
C34 C33 H33 120.3 . . ?
C25 C26 H26 120.0 . . ?
C25 C26 C27 120.0(3) . . ?
C27 C26 H26 120.0 . . ?
C111 C110 H110 120.4 . . ?
C111 C110 C109 119.1(3) . . ?
C109 C110 H110 120.4 . . ?
C74 C75 H75A 108.9 . . ?
C74 C75 H75B 108.9 . . ?
H75A C75 H75B 107.8 . . ?
C76 C75 C74 113.2(3) . . ?
C76 C75 H75A 108.9 . . ?
C76 C75 H75B 108.9 . . ?
C151 C152 H15G 109.5 . . ?
C151 C152 H15H 109.5 . . ?
C151 C152 H15I 109.5 . . ?
H15G C152 H15H 109.5 . . ?
H15G C152 H15I 109.5 . . ?
H15H C152 H15I 109.5 . . ?
C108 C109 C110 120.5(3) . . ?
C108 C109 H109 119.8 . . ?
C110 C109 H109 119.8 . . ?
C28 C27 C26 120.6(3) . . ?
C28 C27 H27 119.7 . . ?
C26 C27 H27 119.7 . . ?
C59 C60 H60 119.5 . . ?
C61 C60 C59 121.1(3) . . ?
C61 C60 H60 119.5 . . ?
H20A C20 H20B 109.5 . . ?
H20A C20 H20C 109.5 . . ?
H20B C20 H20C 109.5 . . ?
C19 C20 H20A 109.5 . . ?
C19 C20 H20B 109.5 . . ?
C19 C20 H20C 109.5 . . ?
C115 C116 H116 120.4 . . ?
C115 C116 C117 119.2(2) . . ?
C117 C116 H116 120.4 . . ?
C118 C117 C116 120.2(3) . . ?
C118 C117 H117 119.9 . . ?
C116 C117 H117 119.9 . . ?
C18 C19 H19A 108.5 . . ?
C18 C19 H19B 108.5 . . ?
C20 C19 C18 114.9(2) . . ?
C20 C19 H19A 108.5 . . ?
C20 C19 H19B 108.5 . . ?
H19A C19 H19B 107.5 . . ?
C54 C55 H55 119.9 . . ?
C54 C55 C56 120.1(3) . . ?
C56 C55 H55 119.9 . . ?
C63 C62 H62 120.4 . . ?
C61 C62 C63 119.2(3) . . ?
C61 C62 H62 120.4 . . ?
C58 C57 H57 119.4 . . ?
C56 C57 C58 121.3(3) . . ?
C56 C57 H57 119.4 . . ?
C38 C39 H39 120.1 . . ?
C40 C39 C38 119.8(3) . . ?
C40 C39 H39 120.1 . . ?
C95 C96 H96A 109.5 . . ?
C95 C96 H96B 109.5 . . ?
C95 C96 H96C 109.5 . . ?
H96A C96 H96B 109.5 . . ?
H96A C96 H96C 109.5 . . ?
H96B C96 H96C 109.5 . . ?
C39 C40 H40 119.8 . . ?
C39 C40 C41 120.3(3) . . ?
C41 C40 H40 119.8 . . ?
C55 C56 H56 119.8 . . ?
C57 C56 C55 120.4(3) . . ?
C57 C56 H56 119.8 . . ?
C42 C41 H41 119.8 . . ?
C40 C41 C42 120.3(3) . . ?
C40 C41 H41 119.8 . . ?
C75 C76 H76A 109.5 . . ?
C75 C76 H76B 109.5 . . ?
C75 C76 H76C 109.5 . . ?
H76A C76 H76B 109.5 . . ?
H76A C76 H76C 109.5 . . ?
H76B C76 H76C 109.5 . . ?
N6 Zn1 N1 125.71(7) . . ?
N4 Zn1 N6 94.00(7) . . ?
N4 Zn1 N1 104.21(7) . . ?
N3 Zn1 N6 110.38(7) . . ?
N3 Zn1 N4 130.96(7) . . ?
N3 Zn1 N1 95.17(7) . . ?

loop_
_geom_bond_atom_site_label_1
_geom_bond_atom_site_label_2
_geom_bond_distance
_geom_bond_site_symmetry_2
_geom_bond_publ_flag
N6 C81 1.401(3) . ?
N6 C84 1.339(3) . ?
N6 Zn1 1.9959(17) . ?
N4 C77 1.338(3) . ?
N4 C80 1.395(3) . ?
N4 Zn1 1.9806(18) . ?
N5 C81 1.317(3) . ?
N5 C80 1.331(3) . ?
N3 C8 1.345(3) . ?
N3 C5 1.391(3) . ?
N3 Zn1 1.9731(17) . ?
N1 C4 1.396(3) . ?
N1 C1 1.343(3) . ?
N1 Zn1 2.0048(16) . ?
N2 C4 1.330(3) . ?
N2 C5 1.331(3) . ?
C81 C82 1.445(3) . ?
C4 C3 1.435(3) . ?
C77 C85 1.461(3) . ?
C77 C78 1.432(3) . ?
C43 C6 1.463(3) . ?
C43 C48 1.402(3) . ?
C43 C44 1.399(3) . ?
C8 C7 1.429(3) . ?
C8 C65 1.462(3) . ?
C80 C79 1.432(3) . ?
C3 C2 1.389(3) . ?
C3 C37 1.466(3) . ?
C6 C5 1.436(3) . ?
C6 C7 1.393(3) . ?
C14 H14 0.9500 . ?
C14 C13 1.379(3) . ?
C14 C9 1.401(3) . ?
C83 C82 1.393(3) . ?
C83 C125 1.425(3) . ?
C83 C84 1.441(3) . ?
C82 C119 1.470(3) . ?
C2 C1 1.439(3) . ?
C2 C21 1.419(3) . ?
C1 C9 1.465(3) . ?
C125 C126 1.196(3) . ?
C142 H142 0.9500 . ?
C142 C143 1.386(3) . ?
C142 C141 1.399(3) . ?
C84 C141 1.468(3) . ?
C99 C100 1.360(3) . ?
C99 C112 1.454(3) . ?
C99 C98 1.441(3) . ?
C7 C49 1.429(3) . ?
C114 H114 0.9500 . ?
C114 C113 1.402(3) . ?
C114 C115 1.383(3) . ?
C127 C126 1.434(3) . ?
C127 C140 1.448(3) . ?
C127 C128 1.366(3) . ?
C124 H124 0.9500 . ?
C124 C119 1.397(3) . ?
C124 C123 1.383(3) . ?
C119 C120 1.401(3) . ?
C13 H13 0.9500 . ?
C13 C12 1.392(3) . ?
C120 H120 0.9500 . ?
C120 C121 1.386(3) . ?
C12 C11 1.394(3) . ?
C12 C15 1.512(3) . ?
C11 H11 0.9500 . ?
C11 C10 1.395(3) . ?
C121 H121 0.9500 . ?
C121 C122 1.381(3) . ?
C85 C86 1.401(3) . ?
C85 C90 1.400(3) . ?
C100 H100 0.9500 . ?
C100 C101 1.434(3) . ?
C112 C107 1.419(3) . ?
C112 C111 1.394(3) . ?
C70 H70 0.9500 . ?
C70 C65 1.396(3) . ?
C70 C69 1.383(3) . ?
C123 H123 0.9500 . ?
C123 C122 1.385(3) . ?
C78 C79 1.399(3) . ?
C78 C97 1.424(3) . ?
C144 C143 1.389(3) . ?
C144 C147 1.509(3) . ?
C144 C145 1.389(3) . ?
C67 H67 0.9500 . ?
C67 C68 1.393(3) . ?
C67 C66 1.387(3) . ?
C64 C51 1.440(3) . ?
C64 C59 1.439(3) . ?
C64 C63 1.378(4) . ?
C51 C50 1.432(3) . ?
C51 C52 1.373(3) . ?
C113 C79 1.467(3) . ?
C113 C118 1.394(3) . ?
C143 H143 0.9500 . ?
C140 C139 1.408(3) . ?
C140 C135 1.417(3) . ?
C68 C69 1.400(3) . ?
C68 C71 1.504(3) . ?
C65 C66 1.399(3) . ?
C9 C10 1.396(3) . ?
C49 C50 1.196(3) . ?
C101 C106 1.411(3) . ?
C101 C102 1.413(3) . ?
C69 H69 0.9500 . ?
C106 C107 1.446(3) . ?
C106 C105 1.420(3) . ?
C98 C97 1.196(3) . ?
C134 C129 1.418(3) . ?
C134 C135 1.453(3) . ?
C134 C133 1.416(3) . ?
C66 H66 0.9500 . ?
C87 H87 0.9500 . ?
C87 C86 1.378(3) . ?
C87 C88 1.388(3) . ?
C21 C22 1.200(3) . ?
C48 H48 0.9500 . ?
C48 C47 1.387(3) . ?
C24 C23 1.448(3) . ?
C24 C29 1.417(3) . ?
C24 C25 1.409(4) . ?
C23 C36 1.362(3) . ?
C23 C22 1.439(3) . ?
C129 C128 1.425(3) . ?
C129 C130 1.407(3) . ?
C86 H86 0.9500 . ?
C35 C30 1.413(3) . ?
C35 C36 1.430(3) . ?
C35 C34 1.408(4) . ?
C128 H128 0.9500 . ?
C122 H122 0.9500 . ?
C139 H139 0.9500 . ?
C139 C138 1.374(3) . ?
C59 C58 1.437(4) . ?
C59 C60 1.416(3) . ?
C44 H44 0.9500 . ?
C44 C45 1.383(3) . ?
C135 C136 1.404(3) . ?
C10 H10 0.9500 . ?
C29 C30 1.449(3) . ?
C29 C28 1.409(3) . ?
C88 C89 1.405(3) . ?
C88 C91 1.508(3) . ?
C30 C31 1.418(3) . ?
C58 C53 1.394(4) . ?
C58 C57 1.416(3) . ?
C107 C108 1.415(3) . ?
C151 H15A 0.9900 . ?
C151 H15B 0.9900 . ?
C151 C150 1.520(3) . ?
C151 C152 1.526(3) . ?
C146 H146 0.9500 . ?
C146 C141 1.395(3) . ?
C146 C145 1.390(3) . ?
C46 H46 0.9500 . ?
C46 C45 1.377(4) . ?
C46 C47 1.387(4) . ?
C72 H72A 0.9900 . ?
C72 H72B 0.9900 . ?
C72 C71 1.528(3) . ?
C72 C73 1.527(3) . ?
C115 H115 0.9500 . ?
C115 C116 1.377(4) . ?
C150 H15C 0.9900 . ?
C150 H15D 0.9900 . ?
C150 C149 1.521(3) . ?
C45 H45 0.9500 . ?
C36 H36 0.9500 . ?
C133 H133 0.9500 . ?
C133 C132 1.372(4) . ?
C147 H14A 0.9900 . ?
C147 H14B 0.9900 . ?
C147 C148 1.529(3) . ?
C71 H71A 0.9900 . ?
C71 H71B 0.9900 . ?
C37 C38 1.394(4) . ?
C37 C42 1.395(4) . ?
C136 H136 0.9500 . ?
C136 C137 1.372(4) . ?
C105 H105 0.9500 . ?
C105 C104 1.360(4) . ?
C52 H52 0.9500 . ?
C52 C53 1.413(3) . ?
C130 H130 0.9500 . ?
C130 C131 1.383(3) . ?
C53 C54 1.432(4) . ?
C149 H14C 0.9900 . ?
C149 H14D 0.9900 . ?
C149 C148 1.532(3) . ?
C47 H47 0.9500 . ?
C145 H145 0.9500 . ?
C31 H31 0.9500 . ?
C31 C32 1.366(4) . ?
C148 H14E 0.9900 . ?
C148 H14F 0.9900 . ?
C89 H89 0.9500 . ?
C89 C90 1.374(3) . ?
C73 H73A 0.9900 . ?
C73 H73B 0.9900 . ?
C73 C74 1.516(3) . ?
C131 H131 0.9500 . ?
C131 C132 1.395(4) . ?
C132 H132 0.9500 . ?
C118 H118 0.9500 . ?
C118 C117 1.384(4) . ?
C90 H90 0.9500 . ?
C15 H15E 0.9900 . ?
C15 H15F 0.9900 . ?
C15 C16 1.516(3) . ?
C92 H92A 0.9900 . ?
C92 H92B 0.9900 . ?
C92 C93 1.515(3) . ?
C92 C91 1.525(4) . ?
C54 H54 0.9500 . ?
C54 C55 1.364(4) . ?
C103 H103 0.9500 . ?
C103 C102 1.382(3) . ?
C103 C104 1.393(4) . ?
C94 H94A 0.9900 . ?
C94 H94B 0.9900 . ?
C94 C93 1.527(4) . ?
C94 C95 1.536(4) . ?
C108 H108 0.9500 . ?
C108 C109 1.364(4) . ?
C18 H18A 0.9900 . ?
C18 H18B 0.9900 . ?
C18 C17 1.522(3) . ?
C18 C19 1.526(3) . ?
C102 H102 0.9500 . ?
C17 H17A 0.9900 . ?
C17 H17B 0.9900 . ?
C17 C16 1.533(3) . ?
C111 H111 0.9500 . ?
C111 C110 1.377(4) . ?
C25 H25 0.9500 . ?
C25 C26 1.370(4) . ?
C93 H93A 0.9900 . ?
C93 H93B 0.9900 . ?
C32 H32 0.9500 . ?
C32 C33 1.392(4) . ?
C91 H91A 0.9900 . ?
C91 H91B 0.9900 . ?
C104 H104 0.9500 . ?
C34 H34 0.9500 . ?
C34 C33 1.373(3) . ?
C95 H95A 0.9900 . ?
C95 H95B 0.9900 . ?
C95 C96 1.515(4) . ?
C28 H28 0.9500 . ?
C28 C27 1.373(4) . ?
C74 H74A 0.9900 . ?
C74 H74B 0.9900 . ?
C74 C75 1.519(4) . ?
C138 H138 0.9500 . ?
C138 C137 1.397(4) . ?
C16 H16A 0.9900 . ?
C16 H16B 0.9900 . ?
C63 H63 0.9500 . ?
C63 C62 1.384(4) . ?
C38 H38 0.9500 . ?
C38 C39 1.382(4) . ?
C61 H61 0.9500 . ?
C61 C60 1.354(4) . ?
C61 C62 1.381(4) . ?
C42 H42 0.9500 . ?
C42 C41 1.391(4) . ?
C137 H137 0.9500 . ?
C33 H33 0.9500 . ?
C26 H26 0.9500 . ?
C26 C27 1.392(4) . ?
C110 H110 0.9500 . ?
C110 C109 1.396(4) . ?
C75 H75A 0.9900 . ?
C75 H75B 0.9900 . ?
C75 C76 1.518(4) . ?
C152 H15G 0.9800 . ?
C152 H15H 0.9800 . ?
C152 H15I 0.9800 . ?
C109 H109 0.9500 . ?
C27 H27 0.9500 . ?
C60 H60 0.9500 . ?
C20 H20A 0.9800 . ?
C20 H20B 0.9800 . ?
C20 H20C 0.9800 . ?
C20 C19 1.520(4) . ?
C116 H116 0.9500 . ?
C116 C117 1.395(4) . ?
C117 H117 0.9500 . ?
C19 H19A 0.9900 . ?
C19 H19B 0.9900 . ?
C55 H55 0.9500 . ?
C55 C56 1.401(5) . ?
C62 H62 0.9500 . ?
C57 H57 0.9500 . ?
C57 C56 1.368(4) . ?
C39 H39 0.9500 . ?
C39 C40 1.379(5) . ?
C96 H96A 0.9800 . ?
C96 H96B 0.9800 . ?
C96 H96C 0.9800 . ?
C40 H40 0.9500 . ?
C40 C41 1.380(5) . ?
C56 H56 0.9500 . ?
C41 H41 0.9500 . ?
C76 H76A 0.9800 . ?
C76 H76B 0.9800 . ?
C76 H76C 0.9800 . ?

loop_
_platon_squeeze_void_nr
_platon_squeeze_void_average_x
_platon_squeeze_void_average_y
_platon_squeeze_void_average_z
_platon_squeeze_void_volume
_platon_squeeze_void_count_electrons
_platon_squeeze_void_content
1 0.000 0.000 0.000 25 1 ' '
2 0.772 0.190 0.114 438 97 ' '
3 0.228 -0.310 0.386 438 97 ' '
4 0.772 0.310 0.614 437 97 ' '
5 0.228 -0.190 0.886 438 97 ' '
6 0.032 0.077 0.691 8 0 ' '
7 0.464 0.151 0.417 8 0 ' '
8 0.464 0.349 0.917 8 0 ' '
9 0.032 0.422 0.191 8 0 ' '
10 1.000 0.500 0.500 25 1 ' '
11 0.968 0.577 0.809 8 0 ' '
12 0.536 0.651 0.083 9 0 ' '
13 0.536 0.849 0.583 9 0 ' '
14 0.968 0.922 0.309 8 0 ' '
